data_4080861
loop_
_publ_author_name
'Fong, Henry'
'Moret, Marc-Etienne'
'Lee, Yunho'
'Peters, Jonas C.'

_publ_section_title
;
 Heterolytic H2Cleavage and Catalytic Hydrogenation by an Iron
 Metallaboratrane
;
_journal_issue 10
_journal_name_full Organometallics
_journal_page_first 3053
_journal_paper_doi 10.1021/om400281v
_journal_volume 32
_journal_year 2013
_chemical_formula_sum 'C48 H76 B2 Fe P4'
_chemical_formula_weight 854.44
_chemical_name_systematic
; 
 ? 
;
_space_group_IT_number 15
_symmetry_cell_setting monoclinic
_symmetry_space_group_name_Hall '-C 2yc'
_symmetry_space_group_name_H-M 'C 1 2/c 1'
_atom_sites_solution_hydrogens geom
_atom_sites_solution_primary direct
_atom_sites_solution_secondary difmap
_audit_creation_method SHELXL-97
_cell_angle_alpha 90.00
_cell_angle_beta 103.864(3)
_cell_angle_gamma 90.00
_cell_formula_units_Z 4
_cell_length_a 14.7183(8)
_cell_length_b 22.2944(13)
_cell_length_c 14.8410(9)
_cell_measurement_temperature 100(2)
_cell_volume 4728.0(5)
_computing_cell_refinement 'SAINT-Plus v7.66A (Bruker-AXS, 2009)'
_computing_data_collection 'APEX2 v2010.7-0 (Bruker-AXS, 2010)'
_computing_data_reduction 'SAINT-Plus v7.66A (Bruker-AXS, 2009)'
_computing_molecular_graphics 'Bruker SHELXTL'
_computing_publication_material 'Bruker SHELXTL'
_computing_structure_refinement 'SHELXL-97 (Sheldrick, 2008)'
_computing_structure_solution 'SHELXS-97 (Sheldrick, 2008)'
_diffrn_ambient_temperature 100(2)
_diffrn_detector_area_resol_mean 8.3
_diffrn_measured_fraction_theta_full 0.989
_diffrn_measured_fraction_theta_max 0.989
_diffrn_measurement_device_type 'Bruker KAPPA APEX II'
_diffrn_measurement_method '\w and \f scans'
_diffrn_radiation_monochromator graphite
_diffrn_radiation_source 'fine-focus sealed tube'
_diffrn_radiation_type MoK\a
_diffrn_radiation_wavelength 0.71073
_diffrn_reflns_av_R_equivalents 0.0574
_diffrn_reflns_av_sigmaI/netI 0.0431
_diffrn_reflns_limit_h_max 30
_diffrn_reflns_limit_h_min -30
_diffrn_reflns_limit_k_max 46
_diffrn_reflns_limit_k_min -46
_diffrn_reflns_limit_l_max 30
_diffrn_reflns_limit_l_min -30
_diffrn_reflns_number 143151
_diffrn_reflns_theta_full 48.29
_diffrn_reflns_theta_max 48.29
_diffrn_reflns_theta_min 1.69
_exptl_absorpt_coefficient_mu 0.486
_exptl_absorpt_correction_T_max 0.8923
_exptl_absorpt_correction_T_min 0.8561
_exptl_absorpt_correction_type multi-scan
_exptl_absorpt_process_details 'SADABS v2008/1 (Bruker-AXS, 2008)'
_exptl_crystal_colour red
_exptl_crystal_density_diffrn 1.200
_exptl_crystal_density_method 'not measured'
_exptl_crystal_description plates
_exptl_crystal_F_000 1840
_exptl_crystal_size_max 0.33
_exptl_crystal_size_mid 0.30
_exptl_crystal_size_min 0.24
_refine_diff_density_max 1.332
_refine_diff_density_min -0.854
_refine_diff_density_rms 0.081
_refine_ls_extinction_method none
_refine_ls_goodness_of_fit_ref 1.028
_refine_ls_hydrogen_treatment mixed
_refine_ls_matrix_type full
_refine_ls_number_parameters 265
_refine_ls_number_reflns 22687
_refine_ls_number_restraints 0
_refine_ls_restrained_S_all 1.028
_refine_ls_R_factor_all 0.0668
_refine_ls_R_factor_gt 0.0374
_refine_ls_shift/su_max 0.125
_refine_ls_shift/su_mean 0.016
_refine_ls_structure_factor_coef Fsqd
_refine_ls_weighting_details 'calc w=1/[\s^2^(Fo^2^)+(0.0444P)^2^+1.5037P] where P=(Fo^2^+2Fc^2^)/3'
_refine_ls_weighting_scheme calc
_refine_ls_wR_factor_gt 0.0885
_refine_ls_wR_factor_ref 0.1027
_reflns_number_gt 16322
_reflns_number_total 22687
_reflns_threshold_expression >2sigma(I)
_cod_data_source_file om400281v_si_002.cif
_cod_data_source_block hf31
_cod_depositor_comments
;
The following automatic conversions were performed:

'_symmetry_cell_setting' value 'Monoclinic' changed to 'monoclinic'
according to /home/saulius/struct/CIF-dictionaries/cif_core.dic
dictionary named 'cif_core.dic' version 2.3.1 from 2005-06-27.

Automatic conversion script
Id: cif_fix_values 1891 2012-01-12 08:04:46Z andrius 
;
_cod_original_sg_symbol_H-M C2/c
_cod_database_code 4080861

loop_
_symmetry_equiv_pos_as_xyz
'x, y, z'
'-x, y, -z+1/2'
'x+1/2, y+1/2, z'
'-x+1/2, y+1/2, -z+1/2'
'-x, -y, -z'
'x, -y, z-1/2'
'-x+1/2, -y+1/2, -z'
'x+1/2, -y+1/2, z-1/2'

loop_
_atom_site_label
_atom_site_type_symbol
_atom_site_fract_x
_atom_site_fract_y
_atom_site_fract_z
_atom_site_U_iso_or_equiv
_atom_site_adp_type
_atom_site_occupancy
_atom_site_symmetry_multiplicity
_atom_site_calc_flag
_atom_site_refinement_flags
Fe1 Fe 0.5000 0.702513(5) 0.7500 0.00911(2) Uani 1 2 d S
B1 B 0.54145(4) 0.74759(3) 0.87670(4) 0.01115(9) Uani 1 1 d .
H1 H 0.5867(8) 0.7080(5) 0.8373(8) 0.017(3) Uiso 1 1 d .
H2 H 0.4691(8) 0.7548(5) 0.8136(8) 0.020(3) Uiso 1 1 d .
P2 P 0.430621(11) 0.859970(7) 0.920190(11) 0.01286(3) Uani 1 1 d .
P3 P 0.424741(11) 0.642274(7) 0.829617(10) 0.01099(3) Uani 1 1 d .
C13 C 0.55647(4) 0.86219(3) 0.92191(4) 0.01265(8) Uani 1 1 d .
C14 C 0.59854(4) 0.80865(2) 0.89997(4) 0.01137(7) Uani 1 1 d .
C2 C 0.51720(4) 0.71642(3) 0.96526(4) 0.01193(8) Uani 1 1 d .
C3 C 0.55206(5) 0.73607(3) 1.05686(4) 0.01498(9) Uani 1 1 d .
H3 H 0.5941 0.7691 1.0686 0.018 Uiso 1 1 calc R
C1 C 0.45696(4) 0.66688(3) 0.95037(4) 0.01311(8) Uani 1 1 d .
C18 C 0.61248(5) 0.91292(3) 0.94958(5) 0.01598(9) Uani 1 1 d .
H18 H 0.5840 0.9491 0.9626 0.019 Uiso 1 1 calc R
C16 C 0.75059(4) 0.85890(3) 0.93926(5) 0.01619(9) Uani 1 1 d .
H16 H 0.8164 0.8572 0.9465 0.019 Uiso 1 1 calc R
C20 C 0.42576(5) 0.91142(3) 1.01797(5) 0.01660(10) Uani 1 1 d .
H20 H 0.4583 0.9498 1.0103 0.020 Uiso 1 1 calc R
C4 C 0.52629(5) 0.70823(3) 1.13076(4) 0.01957(11) Uani 1 1 d .
H4 H 0.5520 0.7215 1.1924 0.023 Uiso 1 1 calc R
C15 C 0.69560(4) 0.80861(3) 0.90940(4) 0.01413(8) Uani 1 1 d .
H15 H 0.7248 0.7731 0.8949 0.017 Uiso 1 1 calc R
C8 C 0.29612(4) 0.65015(3) 0.79770(5) 0.01673(10) Uani 1 1 d .
H8 H 0.2707 0.6249 0.8417 0.020 Uiso 1 1 calc R
C17 C 0.70851(5) 0.91153(3) 0.95837(5) 0.01710(10) Uani 1 1 d .
H17 H 0.7452 0.9464 0.9774 0.021 Uiso 1 1 calc R
C7 C 0.44296(5) 0.55966(3) 0.83676(4) 0.01565(9) Uani 1 1 d .
H7 H 0.4435 0.5462 0.7726 0.019 Uiso 1 1 calc R
C6 C 0.42799(5) 0.64030(3) 1.02411(4) 0.01891(11) Uani 1 1 d .
H6 H 0.3845 0.6081 1.0126 0.023 Uiso 1 1 calc R
C10 C 0.54091(5) 0.54637(3) 0.89700(5) 0.02058(11) Uani 1 1 d .
H10A H 0.5414 0.5527 0.9625 0.031 Uiso 1 1 calc R
H10B H 0.5864 0.5732 0.8793 0.031 Uiso 1 1 calc R
H10C H 0.5575 0.5046 0.8877 0.031 Uiso 1 1 calc R
C23 C 0.32483(5) 0.92504(4) 1.02093(5) 0.02170(12) Uani 1 1 d .
H23A H 0.2898 0.8874 1.0181 0.033 Uiso 1 1 calc R
H23B H 0.2957 0.9503 0.9679 0.033 Uiso 1 1 calc R
H23C H 0.3242 0.9461 1.0787 0.033 Uiso 1 1 calc R
C19 C 0.37574(5) 0.90348(3) 0.81341(5) 0.01775(10) Uani 1 1 d .
H19 H 0.3986 0.8846 0.7618 0.021 Uiso 1 1 calc R
C9 C 0.36954(6) 0.52095(3) 0.86706(5) 0.02243(12) Uani 1 1 d .
H9A H 0.3861 0.4785 0.8645 0.034 Uiso 1 1 calc R
H9B H 0.3080 0.5281 0.8253 0.034 Uiso 1 1 calc R
H9C H 0.3676 0.5315 0.9307 0.034 Uiso 1 1 calc R
C11 C 0.25413(5) 0.62681(4) 0.69981(5) 0.02381(13) Uani 1 1 d .
H11A H 0.1857 0.6282 0.6872 0.036 Uiso 1 1 calc R
H11B H 0.2744 0.5853 0.6947 0.036 Uiso 1 1 calc R
H11C H 0.2754 0.6519 0.6546 0.036 Uiso 1 1 calc R
C21 C 0.40102(6) 0.96985(4) 0.81257(6) 0.02423(13) Uani 1 1 d .
H21A H 0.3741 0.9866 0.7509 0.036 Uiso 1 1 calc R
H21B H 0.4692 0.9742 0.8273 0.036 Uiso 1 1 calc R
H21C H 0.3759 0.9913 0.8589 0.036 Uiso 1 1 calc R
C24 C 0.47560(6) 0.88176(4) 1.10923(5) 0.02592(14) Uani 1 1 d .
H24A H 0.4734 0.9085 1.1611 0.039 Uiso 1 1 calc R
H24B H 0.5409 0.8739 1.1086 0.039 Uiso 1 1 calc R
H24C H 0.4444 0.8439 1.1166 0.039 Uiso 1 1 calc R
C12 C 0.26625(5) 0.71497(4) 0.80878(6) 0.02372(13) Uani 1 1 d .
H12A H 0.2869 0.7406 0.7638 0.036 Uiso 1 1 calc R
H12B H 0.2948 0.7289 0.8718 0.036 Uiso 1 1 calc R
H12C H 0.1980 0.7169 0.7977 0.036 Uiso 1 1 calc R
C5 C 0.46279(6) 0.66095(4) 1.11433(5) 0.02236(13) Uani 1 1 d .
H5 H 0.4433 0.6428 1.1645 0.027 Uiso 1 1 calc R
C22 C 0.26931(5) 0.89440(4) 0.78880(6) 0.02407(13) Uani 1 1 d .
H22A H 0.2422 0.9157 0.8339 0.036 Uiso 1 1 calc R
H22B H 0.2552 0.8515 0.7903 0.036 Uiso 1 1 calc R
H22C H 0.2426 0.9102 0.7265 0.036 Uiso 1 1 calc R

loop_
_atom_site_aniso_label
_atom_site_aniso_U_11
_atom_site_aniso_U_22
_atom_site_aniso_U_33
_atom_site_aniso_U_23
_atom_site_aniso_U_13
_atom_site_aniso_U_12
Fe1 0.01012(4) 0.00938(4) 0.00779(4) 0.000 0.00208(3) 0.000
B1 0.0115(2) 0.0117(2) 0.01016(19) -0.00057(15) 0.00239(16) 0.00038(16)
P2 0.01188(6) 0.01243(6) 0.01476(6) -0.00175(4) 0.00417(5) 0.00070(4)
P3 0.01148(6) 0.01180(6) 0.00923(5) 0.00119(4) 0.00158(4) -0.00134(4)
C13 0.0127(2) 0.01173(19) 0.01407(19) -0.00131(14) 0.00435(15) -0.00005(15)
C14 0.01220(19) 0.01167(18) 0.01050(17) -0.00086(13) 0.00323(14) 0.00006(14)
C2 0.01274(19) 0.01337(19) 0.00965(17) -0.00013(14) 0.00265(14) 0.00038(15)
C3 0.0176(2) 0.0172(2) 0.01011(18) -0.00120(15) 0.00319(16) -0.00088(18)
C1 0.0146(2) 0.0151(2) 0.00969(17) 0.00105(14) 0.00310(15) -0.00133(16)
C18 0.0152(2) 0.0124(2) 0.0210(2) -0.00274(17) 0.00565(18) -0.00090(17)
C16 0.0124(2) 0.0164(2) 0.0198(2) -0.00148(18) 0.00384(17) -0.00142(17)
C20 0.0165(2) 0.0177(2) 0.0167(2) -0.00348(18) 0.00615(18) 0.00012(18)
C4 0.0245(3) 0.0248(3) 0.00957(19) -0.00078(18) 0.00433(19) -0.0027(2)
C15 0.0124(2) 0.0142(2) 0.0161(2) -0.00171(16) 0.00390(16) 0.00019(16)
C8 0.0121(2) 0.0219(3) 0.0159(2) 0.00354(18) 0.00293(17) -0.00109(18)
C17 0.0151(2) 0.0145(2) 0.0218(3) -0.00268(18) 0.00465(19) -0.00297(17)
C7 0.0189(2) 0.0126(2) 0.0147(2) 0.00194(16) 0.00265(17) -0.00171(17)
C6 0.0229(3) 0.0218(3) 0.0130(2) 0.00159(18) 0.00604(19) -0.0062(2)
C10 0.0221(3) 0.0192(3) 0.0188(3) 0.0044(2) 0.0017(2) 0.0038(2)
C23 0.0194(3) 0.0256(3) 0.0228(3) -0.0039(2) 0.0103(2) 0.0033(2)
C19 0.0185(2) 0.0191(3) 0.0156(2) -0.00063(18) 0.00405(18) 0.0042(2)
C9 0.0273(3) 0.0169(3) 0.0235(3) 0.0038(2) 0.0067(2) -0.0063(2)
C11 0.0165(3) 0.0328(4) 0.0188(3) 0.0016(2) -0.0025(2) -0.0058(2)
C21 0.0283(3) 0.0201(3) 0.0248(3) 0.0053(2) 0.0074(3) 0.0037(2)
C24 0.0272(3) 0.0330(4) 0.0161(3) -0.0030(2) 0.0024(2) 0.0049(3)
C12 0.0181(3) 0.0264(3) 0.0275(3) 0.0049(3) 0.0071(2) 0.0062(2)
C5 0.0292(3) 0.0277(3) 0.0115(2) 0.0017(2) 0.0074(2) -0.0062(3)
C22 0.0185(3) 0.0288(3) 0.0223(3) -0.0025(2) -0.0002(2) 0.0052(2)

loop_
_atom_type_symbol
_atom_type_description
_atom_type_scat_dispersion_real
_atom_type_scat_dispersion_imag
_atom_type_scat_source
C C 0.0033 0.0016 'International Tables Vol C Tables 4.2.6.8 and 6.1.1.4'
H H 0.0000 0.0000 'International Tables Vol C Tables 4.2.6.8 and 6.1.1.4'
B B 0.0013 0.0007 'International Tables Vol C Tables 4.2.6.8 and 6.1.1.4'
P P 0.1023 0.0942 'International Tables Vol C Tables 4.2.6.8 and 6.1.1.4'
Fe Fe 0.3463 0.8444 'International Tables Vol C Tables 4.2.6.8 and 6.1.1.4'

loop_
_geom_angle_atom_site_label_1
_geom_angle_atom_site_label_2
_geom_angle_atom_site_label_3
_geom_angle
_geom_angle_site_symmetry_1
_geom_angle_site_symmetry_3
H1 Fe1 H2 75.8(6) . .
H1 Fe1 B1 39.3(4) . .
H2 Fe1 B1 36.7(4) . .
H1 Fe1 B1 134.4(4) . 2_656
H2 Fe1 B1 96.6(4) . 2_656
B1 Fe1 B1 122.52(4) . 2_656
H1 Fe1 P3 91.0(4) . .
H2 Fe1 P3 83.2(4) . .
B1 Fe1 P3 83.611(19) . .
B1 Fe1 P3 133.294(18) 2_656 .
H1 Fe1 P3 94.2(4) . 2_656
H2 Fe1 P3 166.3(4) . 2_656
B1 Fe1 P3 133.295(18) . 2_656
B1 Fe1 P3 83.610(19) 2_656 2_656
P3 Fe1 P3 106.634(10) . 2_656
H2 B1 H1 100.6(7) . .
H2 B1 C14 111.3(5) . .
H1 B1 C14 111.7(5) . .
H2 B1 C2 110.7(5) . .
H1 B1 C2 108.0(5) . .
C14 B1 C2 113.74(5) . .
H2 B1 Fe1 51.3(5) . .
H1 B1 Fe1 49.6(5) . .
C14 B1 Fe1 129.11(4) . .
C2 B1 Fe1 117.10(4) . .
C13 P2 C20 101.43(3) . .
C13 P2 C19 103.07(3) . .
C20 P2 C19 104.56(3) . .
C1 P3 C8 103.45(3) . .
C1 P3 C7 103.98(3) . .
C8 P3 C7 103.52(3) . .
C1 P3 Fe1 106.96(2) . .
C8 P3 Fe1 114.35(2) . .
C7 P3 Fe1 122.61(2) . .
C18 C13 C14 119.21(5) . .
C18 C13 P2 122.89(4) . .
C14 C13 P2 117.77(4) . .
C15 C14 C13 117.91(5) . .
C15 C14 B1 119.54(5) . .
C13 C14 B1 122.16(5) . .
C1 C2 C3 118.02(5) . .
C1 C2 B1 118.04(5) . .
C3 C2 B1 123.94(5) . .
C4 C3 C2 121.31(6) . .
C6 C1 C2 120.74(5) . .
C6 C1 P3 125.81(5) . .
C2 C1 P3 113.44(4) . .
C17 C18 C13 121.57(6) . .
C17 C16 C15 119.50(6) . .
C23 C20 C24 108.93(6) . .
C23 C20 P2 111.33(5) . .
C24 C20 P2 108.90(5) . .
C3 C4 C5 119.93(6) . .
C16 C15 C14 122.17(6) . .
C11 C8 C12 111.27(6) . .
C11 C8 P3 111.58(5) . .
C12 C8 P3 111.44(5) . .
C16 C17 C18 119.60(6) . .
C10 C7 C9 110.54(6) . .
C10 C7 P3 109.11(5) . .
C9 C7 P3 118.17(5) . .
C5 C6 C1 120.12(6) . .
C21 C19 C22 111.28(6) . .
C21 C19 P2 116.97(5) . .
C22 C19 P2 110.03(5) . .
C4 C5 C6 119.75(6) . .

loop_
_geom_bond_atom_site_label_1
_geom_bond_atom_site_label_2
_geom_bond_distance
_geom_bond_site_symmetry_2
Fe1 H1 1.591(11) .
Fe1 H2 1.632(12) .
Fe1 B1 2.0900(6) .
Fe1 B1 2.0900(6) 2_656
Fe1 P3 2.24812(18) .
Fe1 P3 2.24813(19) 2_656
B1 H2 1.249(11) .
B1 H1 1.323(11) .
B1 C14 1.5936(8) .
B1 C2 1.6007(9) .
P2 C13 1.8470(6) .
P2 C20 1.8645(7) .
P2 C19 1.8685(7) .
P3 C1 1.8249(6) .
P3 C8 1.8464(7) .
P3 C7 1.8606(6) .
C13 C18 1.4018(8) .
C13 C14 1.4181(8) .
C14 C15 1.4016(8) .
C2 C1 1.4004(8) .
C2 C3 1.4032(8) .
C3 C4 1.3898(9) .
C1 C6 1.3980(9) .
C18 C17 1.3883(9) .
C16 C17 1.3874(9) .
C16 C15 1.3915(9) .
C20 C23 1.5271(10) .
C20 C24 1.5276(10) .
C4 C5 1.3911(11) .
C8 C11 1.5275(10) .
C8 C12 1.5307(11) .
C7 C10 1.5323(10) .
C7 C9 1.5322(10) .
C6 C5 1.3921(10) .
C19 C21 1.5266(11) .
C19 C22 1.5343(11) .
